data_6000484
loop_
_publ_author_name
'Choudhury, A.'
'Natarajan, S.'
'Rao, C. N. R.'

_publ_section_title
;
 Layered cobalt phosphates by the amine phosphate route
;
_journal_name_full 'Journal of Solid State Chemistry'
_journal_page_first 62
_journal_page_last 70
_journal_paper_doi 10.1006/jssc.2000.8892
_journal_volume 155
_journal_year 2000
_chemical_formula_sum 'C3 H12 Co2 N2 O9 P2'
_space_group_name_H-M_alt 'P b c n'
_cell_angle_alpha 90.000
_cell_angle_beta 90.000
_cell_angle_gamma 90.000
_cell_length_a 22.8940
_cell_length_b 7.5680
_cell_length_c 6.6970
_cell_volume 1160.33
_cod_database_code 6000484

loop_
_atom_site_label
_atom_site_fract_x
_atom_site_fract_y
_atom_site_fract_z
? ? ? ?
